data_4309839
loop_
_publ_author_name
'Rosely A. Peralta'
'Ademir Neves'
'Adailton J. Bortoluzzi'
'Annelise Casellato'
'Ademir dos Anjos'
'Alessandra Greatti'
'Fernando R. Xavier'
'Bruno Szpoganicz'

_publ_section_title
;
First-Transition-Metal Complexes Containing the Ligands
6-Amino-6-methylperhydro-1,4-diazepine (AAZ) and a New Functionalized
Derivative: Can AAZ Act as a Mimetic Ligand for 1,4,7-Triazacyclononane?
;
_journal_name_full 'Inorganic Chemistry'
_journal_page_first 7690
_journal_page_last 7692
_journal_paper_doi 10.1021/ic050755c
_journal_volume 44
_journal_year 2005
_chemical_formula_sum 'C31 H39 Cl Fe N5 O9 Zn'
_chemical_formula_weight 782.34
_chemical_name_systematic
;
 ?
;
_space_group_IT_number 2
_symmetry_cell_setting triclinic
_symmetry_space_group_name_Hall '-P 1'
_symmetry_space_group_name_H-M 'P -1'
_atom_sites_solution_hydrogens geom
_atom_sites_solution_primary direct
_atom_sites_solution_secondary difmap
_audit_creation_method SHELXL-97
_cell_angle_alpha 98.03(2)
_cell_angle_beta 99.01(1)
_cell_angle_gamma 115.28(1)
_cell_formula_units_Z 2
_cell_length_a 11.561(3)
_cell_length_b 12.747(2)
_cell_length_c 13.333(2)
_cell_measurement_reflns_used 25
_cell_measurement_temperature 293(2)
_cell_measurement_theta_max 13.84
_cell_measurement_theta_min 5.15
_cell_volume 1707.2(6)
_computing_structure_refinement 'SHELXL-97 (Sheldrick, 1997)'
_diffrn_ambient_temperature 293(2)
_diffrn_measured_fraction_theta_full 1.000
_diffrn_measured_fraction_theta_max 1.000
_diffrn_measurement_method \w--2\q
_diffrn_radiation_monochromator graphite
_diffrn_radiation_source 'fine-focus sealed tube'
_diffrn_radiation_type MoK\a
_diffrn_radiation_wavelength 0.71069
_diffrn_reflns_av_R_equivalents 0.0404
_diffrn_reflns_av_sigmaI/netI 0.0831
_diffrn_reflns_limit_h_max 13
_diffrn_reflns_limit_h_min -13
_diffrn_reflns_limit_k_max 15
_diffrn_reflns_limit_k_min -15
_diffrn_reflns_limit_l_max 0
_diffrn_reflns_limit_l_min -15
_diffrn_reflns_number 6353
_diffrn_reflns_theta_full 25.07
_diffrn_reflns_theta_max 25.07
_diffrn_reflns_theta_min 1.59
_diffrn_standards_decay_% 1
_diffrn_standards_interval_count 200
_diffrn_standards_number 3
_exptl_absorpt_coefficient_mu 1.265
_exptl_absorpt_correction_T_max 0.9108
_exptl_absorpt_correction_T_min 0.7693
_exptl_absorpt_correction_type psi-scan
_exptl_crystal_colour red
_exptl_crystal_density_diffrn 1.522
_exptl_crystal_density_method 'not measured'
_exptl_crystal_description 'irregular plate'
_exptl_crystal_F_000 810
_exptl_crystal_size_max 0.50
_exptl_crystal_size_mid 0.33
_exptl_crystal_size_min 0.07
_refine_diff_density_max 0.480
_refine_diff_density_min -0.632
_refine_diff_density_rms 0.085
_refine_ls_extinction_method none
_refine_ls_goodness_of_fit_ref 1.022
_refine_ls_hydrogen_treatment mixed
_refine_ls_matrix_type full
_refine_ls_number_parameters 433
_refine_ls_number_reflns 6068
_refine_ls_number_restraints 0
_refine_ls_restrained_S_all 1.022
_refine_ls_R_factor_all 0.1203
_refine_ls_R_factor_gt 0.0501
_refine_ls_shift/su_max 0.000
_refine_ls_shift/su_mean 0.000
_refine_ls_structure_factor_coef Fsqd
_refine_ls_weighting_details 'calc w=1/[\s^2^(Fo^2^)+(0.0751P)^2^+0.6401P] where P=(Fo^2^+2Fc^2^)/3'
_refine_ls_weighting_scheme calc
_refine_ls_wR_factor_gt 0.1219
_refine_ls_wR_factor_ref 0.1447
_reflns_number_gt 3765
_reflns_number_total 6068
_reflns_threshold_expression >2sigma(I)
_cod_data_source_file ic050755csi20050512_011941_1.cif
_cod_data_source_block complex3
_cod_database_code 4309839

loop_
_symmetry_equiv_pos_as_xyz
'x, y, z'
'-x, -y, -z'

loop_
_atom_site_label
_atom_site_type_symbol
_atom_site_fract_x
_atom_site_fract_y
_atom_site_fract_z
_atom_site_U_iso_or_equiv
_atom_site_adp_type
_atom_site_occupancy
_atom_site_symmetry_multiplicity
_atom_site_calc_flag
_atom_site_refinement_flags
_atom_site_disorder_assembly
_atom_site_disorder_group
Fe1 Fe 0.55758(6) 0.22476(6) 0.77439(5) 0.0382(2) Uani 1 1 d . . .
Zn1 Zn 0.79568(6) 0.24251(5) 0.93004(5) 0.04159(19) Uani 1 1 d . . .
O1 O 0.7557(3) 0.3400(3) 0.8207(2) 0.0386(8) Uani 1 1 d . . .
N1 N 0.5323(4) 0.3470(3) 0.6827(3) 0.0398(10) Uani 1 1 d . . .
C2 C 0.6488(5) 0.4664(4) 0.7181(4) 0.0474(13) Uani 1 1 d . . .
H2A H 0.6576 0.4974 0.7911 0.057 Uiso 1 1 calc R . .
H2B H 0.6331 0.5197 0.6790 0.057 Uiso 1 1 calc R . .
C3 C 1.0197(5) 0.3668(5) 0.8230(4) 0.0424(12) Uani 1 1 d . . .
H3 H 1.1043 0.3824 0.8169 0.051 Uiso 1 1 calc R . .
N4 N 0.9728(4) 0.3011(4) 0.8843(3) 0.0421(10) Uani 1 1 d . . .
C11 C 0.7772(5) 0.4677(4) 0.7059(4) 0.0381(11) Uani 1 1 d . . .
C12 C 0.8275(4) 0.4063(4) 0.7644(4) 0.0362(11) Uani 1 1 d . . .
C13 C 0.9549(5) 0.4197(4) 0.7617(4) 0.0376(11) Uani 1 1 d . . .
C14 C 1.0275(5) 0.4965(5) 0.7036(4) 0.0475(13) Uani 1 1 d . . .
H14 H 1.1118 0.5061 0.7032 0.057 Uiso 1 1 calc R . .
C15 C 0.9794(5) 0.5581(5) 0.6471(4) 0.0497(13) Uani 1 1 d . . .
C16 C 0.8523(5) 0.5418(4) 0.6493(4) 0.0471(13) Uani 1 1 d . . .
H16 H 0.8171 0.5819 0.6116 0.056 Uiso 1 1 calc R . .
C17 C 1.0600(6) 0.6437(6) 0.5889(5) 0.0724(18) Uani 1 1 d . . .
H17A H 1.0093 0.6780 0.5557 0.109 Uiso 1 1 calc R . .
H17B H 1.0839 0.6020 0.5369 0.109 Uiso 1 1 calc R . .
H17C H 1.1384 0.7059 0.6369 0.109 Uiso 1 1 calc R . .
O20 O 0.3744(3) 0.1258(3) 0.7295(3) 0.0503(9) Uani 1 1 d . . .
C20 C 0.4169(5) 0.3651(5) 0.7048(4) 0.0512(14) Uani 1 1 d . . .
H20A H 0.4355 0.3981 0.7789 0.061 Uiso 1 1 calc R . .
H20B H 0.4091 0.4234 0.6682 0.061 Uiso 1 1 calc R . .
C21 C 0.2871(5) 0.2539(5) 0.6734(4) 0.0485(13) Uani 1 1 d . . .
C22 C 0.2707(5) 0.1437(5) 0.6921(4) 0.0462(13) Uani 1 1 d . . .
C23 C 0.1449(5) 0.0484(5) 0.6720(4) 0.0588(15) Uani 1 1 d . . .
H23 H 0.1340 -0.0247 0.6848 0.071 Uiso 1 1 calc R . .
C24 C 0.0355(6) 0.0635(7) 0.6325(5) 0.0726(19) Uani 1 1 d . . .
H24 H -0.0486 0.0005 0.6203 0.087 Uiso 1 1 calc R . .
C25 C 0.0506(6) 0.1695(7) 0.6117(5) 0.077(2) Uani 1 1 d . . .
H25 H -0.0230 0.1780 0.5839 0.092 Uiso 1 1 calc R . .
C26 C 0.1748(5) 0.2643(6) 0.6319(5) 0.0604(16) Uani 1 1 d . . .
H26 H 0.1840 0.3364 0.6176 0.072 Uiso 1 1 calc R . .
C30 C 0.5077(5) 0.2974(4) 0.5696(4) 0.0416(12) Uani 1 1 d . . .
H30A H 0.5393 0.3622 0.5344 0.050 Uiso 1 1 calc R . .
H30B H 0.4136 0.2496 0.5404 0.050 Uiso 1 1 calc R . .
C31 C 0.5765(4) 0.2208(4) 0.5508(4) 0.0381(11) Uani 1 1 d . . .
N32 N 0.6015(3) 0.1736(3) 0.6294(3) 0.0352(9) Uani 1 1 d . . .
C33 C 0.6567(5) 0.1007(4) 0.6161(4) 0.0415(12) Uani 1 1 d . . .
H33 H 0.6764 0.0690 0.6712 0.050 Uiso 1 1 calc R . .
C34 C 0.6848(5) 0.0717(4) 0.5227(4) 0.0465(13) Uani 1 1 d . . .
H34 H 0.7221 0.0202 0.5148 0.056 Uiso 1 1 calc R . .
C35 C 0.6577(5) 0.1189(4) 0.4419(4) 0.0475(13) Uani 1 1 d . . .
H35 H 0.6761 0.0998 0.3784 0.057 Uiso 1 1 calc R . .
C36 C 0.6019(5) 0.1963(4) 0.4558(4) 0.0444(12) Uani 1 1 d . . .
H36 H 0.5826 0.2300 0.4021 0.053 Uiso 1 1 calc R . .
C41 C 1.0512(5) 0.2579(5) 0.9502(4) 0.0443(12) Uani 1 1 d . . .
C42 C 1.0660(5) 0.3187(5) 1.0617(4) 0.0522(14) Uani 1 1 d . . .
H42A H 1.1109 0.2902 1.1102 0.063 Uiso 1 1 calc R . .
H42B H 1.1196 0.4041 1.0726 0.063 Uiso 1 1 calc R . .
N43 N 0.9372(4) 0.2945(4) 1.0826(3) 0.0488(11) Uani 1 1 d . . .
H43 H 0.9412 0.3638 1.1238 0.059 Uiso 1 1 d R . .
C44 C 0.8809(7) 0.1954(6) 1.1319(5) 0.0690(18) Uani 1 1 d . . .
H44A H 0.8040 0.1946 1.1530 0.083 Uiso 1 1 calc R . .
H44B H 0.9449 0.2066 1.1941 0.083 Uiso 1 1 calc R . .
C45 C 0.8418(7) 0.0776(6) 1.0600(5) 0.0710(18) Uani 1 1 d . . .
H45A H 0.9040 0.0482 1.0822 0.085 Uiso 1 1 calc R . .
H45B H 0.7553 0.0202 1.0641 0.085 Uiso 1 1 calc R . .
N46 N 0.8386(4) 0.0888(4) 0.9503(4) 0.0533(12) Uani 1 1 d . . .
H46 H 0.7747 0.0197 0.9040 0.064 Uiso 1 1 d R . .
C47 C 0.9681(5) 0.1237(5) 0.9269(4) 0.0518(14) Uani 1 1 d . . .
H47A H 0.9558 0.0905 0.8538 0.062 Uiso 1 1 calc R . .
H47B H 1.0149 0.0902 0.9679 0.062 Uiso 1 1 calc R . .
C48 C 1.1877(5) 0.2876(6) 0.9318(5) 0.0676(17) Uani 1 1 d . . .
H48A H 1.1788 0.2492 0.8618 0.101 Uiso 1 1 calc R . .
H48B H 1.2321 0.2598 0.9803 0.101 Uiso 1 1 calc R . .
H48C H 1.2379 0.3723 0.9419 0.101 Uiso 1 1 calc R . .
O51 O 0.6121(3) 0.1214(3) 0.8378(3) 0.0442(8) Uani 1 1 d . . .
C52 C 0.5279(6) 0.0168(6) 0.8612(6) 0.085(2) Uani 1 1 d . . .
H52A H 0.5783 -0.0190 0.8923 0.127 Uiso 1 1 calc R . .
H52B H 0.4659 -0.0376 0.7984 0.127 Uiso 1 1 calc R . .
H52C H 0.4814 0.0344 0.9093 0.127 Uiso 1 1 calc R . .
O61 O 0.5430(3) 0.3123(3) 0.9073(3) 0.0526(9) Uani 1 1 d . . .
O62 O 0.7039(4) 0.3121(4) 1.0247(3) 0.0664(11) Uani 1 1 d . . .
C63 C 0.6069(6) 0.3315(5) 0.9997(4) 0.0530(14) Uani 1 1 d . . .
C64 C 0.5615(6) 0.3801(6) 1.0867(5) 0.077(2) Uani 1 1 d . . .
H64A H 0.4861 0.3896 1.0577 0.116 Uiso 1 1 calc R . .
H64B H 0.6313 0.4560 1.1261 0.116 Uiso 1 1 calc R . .
H64C H 0.5382 0.3257 1.1317 0.116 Uiso 1 1 calc R . .
Cl1 Cl 0.70985(17) -0.19794(13) 0.73078(13) 0.0666(4) Uani 1 1 d . . .
O1P O 0.5848(6) -0.2989(4) 0.6891(5) 0.125(2) Uani 1 1 d . . .
O2P O 0.7136(5) -0.0962(4) 0.7032(5) 0.117(2) Uani 1 1 d . . .
O3P O 0.8031(9) -0.2215(7) 0.6954(8) 0.206(5) Uani 1 1 d . . .
O4P O 0.7391(8) -0.1801(6) 0.8391(5) 0.153(3) Uani 1 1 d . . .

loop_
_atom_site_aniso_label
_atom_site_aniso_U_11
_atom_site_aniso_U_22
_atom_site_aniso_U_33
_atom_site_aniso_U_23
_atom_site_aniso_U_13
_atom_site_aniso_U_12
Fe1 0.0312(4) 0.0435(4) 0.0411(4) 0.0059(3) 0.0053(3) 0.0204(3)
Zn1 0.0380(3) 0.0503(4) 0.0397(3) 0.0072(3) 0.0052(3) 0.0256(3)
O1 0.0310(17) 0.0414(19) 0.0423(19) 0.0088(16) 0.0048(15) 0.0173(15)
N1 0.031(2) 0.037(2) 0.051(3) 0.0015(19) 0.0064(19) 0.0195(18)
C2 0.041(3) 0.035(3) 0.061(3) 0.000(2) 0.001(3) 0.020(2)
C3 0.037(3) 0.049(3) 0.041(3) 0.001(2) 0.007(2) 0.022(2)
N4 0.040(2) 0.052(3) 0.038(2) 0.007(2) 0.0023(19) 0.028(2)
C11 0.040(3) 0.028(2) 0.043(3) 0.004(2) 0.003(2) 0.017(2)
C12 0.034(3) 0.031(2) 0.035(3) -0.001(2) 0.003(2) 0.011(2)
C13 0.035(3) 0.042(3) 0.038(3) 0.006(2) 0.007(2) 0.021(2)
C14 0.043(3) 0.052(3) 0.047(3) 0.005(3) 0.016(3) 0.021(3)
C15 0.049(3) 0.043(3) 0.052(3) 0.011(3) 0.012(3) 0.016(3)
C16 0.055(3) 0.038(3) 0.047(3) 0.009(2) 0.008(3) 0.023(3)
C17 0.075(4) 0.068(4) 0.074(5) 0.033(4) 0.034(4) 0.023(4)
O20 0.0340(19) 0.052(2) 0.062(2) 0.0083(18) 0.0056(17) 0.0215(17)
C20 0.045(3) 0.054(3) 0.060(4) -0.002(3) 0.005(3) 0.035(3)
C21 0.035(3) 0.061(4) 0.050(3) 0.000(3) 0.007(2) 0.028(3)
C22 0.032(3) 0.061(3) 0.046(3) 0.003(3) 0.009(2) 0.024(3)
C23 0.040(3) 0.067(4) 0.062(4) 0.006(3) 0.008(3) 0.022(3)
C24 0.034(3) 0.091(5) 0.084(5) 0.017(4) 0.010(3) 0.023(3)
C25 0.036(3) 0.107(6) 0.087(5) 0.014(4) 0.003(3) 0.040(4)
C26 0.046(3) 0.077(4) 0.071(4) 0.014(3) 0.007(3) 0.043(3)
C30 0.036(3) 0.044(3) 0.047(3) 0.010(2) 0.006(2) 0.023(2)
C31 0.029(2) 0.030(3) 0.047(3) 0.002(2) 0.000(2) 0.012(2)
N32 0.029(2) 0.032(2) 0.042(2) 0.0033(18) 0.0061(17) 0.0146(17)
C33 0.036(3) 0.036(3) 0.051(3) 0.003(2) 0.004(2) 0.020(2)
C34 0.031(3) 0.039(3) 0.064(4) -0.002(3) 0.010(3) 0.016(2)
C35 0.040(3) 0.047(3) 0.049(3) 0.001(3) 0.017(3) 0.016(3)
C36 0.040(3) 0.047(3) 0.040(3) 0.008(2) 0.012(2) 0.013(2)
C41 0.040(3) 0.051(3) 0.050(3) 0.009(3) 0.004(2) 0.032(3)
C42 0.051(3) 0.052(3) 0.049(3) -0.001(3) -0.006(3) 0.030(3)
N43 0.064(3) 0.056(3) 0.036(2) 0.003(2) 0.008(2) 0.039(2)
C44 0.079(5) 0.098(5) 0.053(4) 0.026(4) 0.021(3) 0.058(4)
C45 0.078(5) 0.072(4) 0.083(5) 0.038(4) 0.030(4) 0.044(4)
N46 0.051(3) 0.044(3) 0.062(3) 0.003(2) 0.006(2) 0.024(2)
C47 0.059(4) 0.052(3) 0.057(3) 0.004(3) 0.010(3) 0.040(3)
C48 0.049(3) 0.096(5) 0.074(4) 0.028(4) 0.012(3) 0.047(4)
O51 0.0384(19) 0.042(2) 0.051(2) 0.0162(17) 0.0080(16) 0.0173(16)
C52 0.055(4) 0.092(5) 0.107(6) 0.056(5) 0.019(4) 0.023(4)
O61 0.045(2) 0.076(3) 0.043(2) 0.0006(19) 0.0073(17) 0.0373(19)
O62 0.060(3) 0.108(3) 0.042(2) 0.002(2) 0.0078(19) 0.055(3)
C63 0.050(3) 0.064(4) 0.051(4) 0.007(3) 0.017(3) 0.033(3)
C64 0.063(4) 0.114(6) 0.056(4) -0.002(4) 0.021(3) 0.047(4)
Cl1 0.0834(11) 0.0502(9) 0.0692(10) 0.0115(7) 0.0005(9) 0.0399(8)
O1P 0.129(5) 0.065(3) 0.137(5) 0.015(3) -0.040(4) 0.032(3)
O2P 0.106(4) 0.067(3) 0.175(6) 0.046(4) -0.004(4) 0.044(3)
O3P 0.244(10) 0.164(7) 0.342(13) 0.110(8) 0.189(10) 0.158(8)
O4P 0.193(7) 0.122(5) 0.091(5) 0.019(4) -0.017(5) 0.043(5)

loop_
_atom_type_symbol
_atom_type_description
_atom_type_scat_dispersion_real
_atom_type_scat_dispersion_imag
_atom_type_scat_source
C C 0.0033 0.0016 'International Tables Vol C Tables 4.2.6.8 and 6.1.1.4'
H H 0.0000 0.0000 'International Tables Vol C Tables 4.2.6.8 and 6.1.1.4'
N N 0.0061 0.0033 'International Tables Vol C Tables 4.2.6.8 and 6.1.1.4'
O O 0.0106 0.0060 'International Tables Vol C Tables 4.2.6.8 and 6.1.1.4'
Cl Cl 0.1484 0.1585 'International Tables Vol C Tables 4.2.6.8 and 6.1.1.4'
Fe Fe 0.3463 0.8444 'International Tables Vol C Tables 4.2.6.8 and 6.1.1.4'
Zn Zn 0.2839 1.4301 'International Tables Vol C Tables 4.2.6.8 and 6.1.1.4'

loop_
_geom_angle_atom_site_label_1
_geom_angle_atom_site_label_2
_geom_angle_atom_site_label_3
_geom_angle
_geom_angle_site_symmetry_1
_geom_angle_site_symmetry_3
_geom_angle_publ_flag
O20 Fe1 O51 100.39(14) . . y
O20 Fe1 O61 93.21(15) . . y
O51 Fe1 O61 96.34(15) . . y
O20 Fe1 O1 176.85(14) . . y
O51 Fe1 O1 82.75(13) . . y
O61 Fe1 O1 86.12(14) . . y
O20 Fe1 N32 95.68(15) . . y
O51 Fe1 N32 92.06(14) . . y
O61 Fe1 N32 166.48(15) . . y
O1 Fe1 N32 84.45(13) . . y
O20 Fe1 N1 88.33(15) . . y
O51 Fe1 N1 166.40(15) . . y
O61 Fe1 N1 93.55(15) . . y
O1 Fe1 N1 88.65(13) . . y
N32 Fe1 N1 76.58(14) . . y
O51 Zn1 N4 126.16(15) . . y
O51 Zn1 O62 89.02(15) . . y
N4 Zn1 O62 138.53(17) . . y
O51 Zn1 O1 77.00(12) . . y
N4 Zn1 O1 82.16(14) . . y
O62 Zn1 O1 86.18(14) . . y
O51 Zn1 N43 145.69(15) . . y
N4 Zn1 N43 79.37(16) . . y
O62 Zn1 N43 80.77(15) . . y
O1 Zn1 N43 134.11(14) . . y
O51 Zn1 N46 88.80(15) . . y
N4 Zn1 N46 81.33(16) . . y
O62 Zn1 N46 125.30(17) . . y
O1 Zn1 N46 145.55(15) . . y
N43 Zn1 N46 71.40(16) . . y
C12 O1 Fe1 126.3(3) . . y
C12 O1 Zn1 132.5(3) . . y
Fe1 O1 Zn1 93.86(13) . . y
C30 N1 C2 111.6(4) . . ?
C30 N1 C20 110.1(4) . . ?
C2 N1 C20 105.8(4) . . ?
C30 N1 Fe1 110.7(3) . . ?
C2 N1 Fe1 110.3(3) . . ?
C20 N1 Fe1 108.3(3) . . ?
N1 C2 C11 114.5(4) . . ?
N4 C3 C13 126.4(5) . . ?
C3 N4 C41 122.4(4) . . ?
C3 N4 Zn1 133.0(3) . . ?
C41 N4 Zn1 104.4(3) . . ?
C16 C11 C12 120.6(5) . . ?
C16 C11 C2 119.8(4) . . ?
C12 C11 C2 119.0(4) . . ?
O1 C12 C11 119.1(4) . . ?
O1 C12 C13 122.5(4) . . ?
C11 C12 C13 118.3(4) . . ?
C14 C13 C12 119.0(4) . . ?
C14 C13 C3 117.5(4) . . ?
C12 C13 C3 123.3(5) . . ?
C15 C14 C13 123.0(5) . . ?
C14 C15 C16 117.1(5) . . ?
C14 C15 C17 122.5(5) . . ?
C16 C15 C17 120.3(5) . . ?
C11 C16 C15 122.0(5) . . ?
C22 O20 Fe1 134.1(3) . . y
C21 C20 N1 114.6(4) . . ?
C26 C21 C22 118.3(5) . . ?
C26 C21 C20 117.6(5) . . ?
C22 C21 C20 123.8(4) . . ?
O20 C22 C23 118.0(5) . . ?
O20 C22 C21 121.8(4) . . ?
C23 C22 C21 120.2(5) . . ?
C24 C23 C22 119.5(6) . . ?
C25 C24 C23 120.7(6) . . ?
C24 C25 C26 120.1(6) . . ?
C25 C26 C21 121.1(6) . . ?
N1 C30 C31 111.2(4) . . ?
N32 C31 C36 123.0(4) . . ?
N32 C31 C30 115.8(4) . . ?
C36 C31 C30 121.0(5) . . ?
C31 N32 C33 118.8(4) . . ?
C31 N32 Fe1 117.8(3) . . ?
C33 N32 Fe1 123.4(3) . . ?
N32 C33 C34 121.5(5) . . ?
C35 C34 C33 119.6(5) . . ?
C34 C35 C36 119.1(5) . . ?
C31 C36 C35 117.9(5) . . ?
N4 C41 C47 105.3(4) . . ?
N4 C41 C42 104.3(4) . . ?
C47 C41 C42 112.6(5) . . ?
N4 C41 C48 115.7(4) . . ?
C47 C41 C48 109.7(4) . . ?
C42 C41 C48 109.2(4) . . ?
N43 C42 C41 111.2(4) . . ?
C44 N43 C42 115.3(4) . . ?
C44 N43 Zn1 105.1(4) . . ?
C42 N43 Zn1 107.4(3) . . ?
N43 C44 C45 112.0(5) . . ?
N46 C45 C44 111.3(5) . . ?
C47 N46 C45 112.1(5) . . ?
C47 N46 Zn1 104.1(3) . . ?
C45 N46 Zn1 108.2(3) . . ?
N46 C47 C41 112.6(4) . . ?
C52 O51 Fe1 125.1(3) . . ?
C52 O51 Zn1 125.0(3) . . ?
Fe1 O51 Zn1 101.09(14) . . y
C63 O61 Fe1 127.8(3) . . y
C63 O62 Zn1 129.9(4) . . y
O62 C63 O61 125.2(5) . . ?
O62 C63 C64 117.5(5) . . ?
O61 C63 C64 117.3(5) . . ?
O3P Cl1 O2P 109.3(4) . . ?
O3P Cl1 O4P 108.0(6) . . ?
O2P Cl1 O4P 109.8(4) . . ?
O3P Cl1 O1P 108.7(5) . . ?
O2P Cl1 O1P 112.4(3) . . ?
O4P Cl1 O1P 108.4(4) . . ?

loop_
_geom_bond_atom_site_label_1
_geom_bond_atom_site_label_2
_geom_bond_distance
_geom_bond_site_symmetry_2
_geom_bond_publ_flag
Fe1 O20 1.883(3) . y
Fe1 O51 1.924(3) . y
Fe1 O61 2.029(3) . y
Fe1 O1 2.053(3) . y
Fe1 N32 2.157(4) . y
Fe1 N1 2.195(4) . y
Zn1 O51 2.063(3) . y
Zn1 N4 2.082(4) . y
Zn1 O62 2.101(4) . y
Zn1 O1 2.161(3) . y
Zn1 N43 2.216(4) . y
Zn1 N46 2.257(4) . y
FE1 ZN1 3.079(1) . y
O1 C12 1.319(5) . ?
N1 C30 1.483(6) . ?
N1 C2 1.484(6) . ?
N1 C20 1.512(6) . ?
C2 C11 1.513(7) . ?
C3 N4 1.267(6) . y
C3 C13 1.442(7) . ?
N4 C41 1.486(6) . ?
C11 C16 1.386(7) . ?
C11 C12 1.406(6) . ?
C12 C13 1.414(6) . ?
C13 C14 1.406(7) . ?
C14 C15 1.379(7) . ?
C15 C16 1.399(7) . ?
C15 C17 1.502(7) . ?
O20 C22 1.346(6) . ?
C20 C21 1.503(7) . ?
C21 C26 1.397(7) . ?
C21 C22 1.399(7) . ?
C22 C23 1.393(7) . ?
C23 C24 1.392(8) . ?
C24 C25 1.361(9) . ?
C25 C26 1.379(8) . ?
C30 C31 1.518(6) . ?
C31 N32 1.332(6) . ?
C31 C36 1.369(7) . ?
N32 C33 1.341(6) . ?
C33 C34 1.376(7) . ?
C34 C35 1.363(7) . ?
C35 C36 1.398(7) . ?
C41 C47 1.517(7) . ?
C41 C42 1.524(7) . ?
C41 C48 1.526(7) . ?
C42 N43 1.468(7) . ?
N43 C44 1.455(7) . ?
C44 C45 1.503(9) . ?
C45 N46 1.485(7) . ?
N46 C47 1.467(6) . ?
O51 C52 1.388(6) . ?
O61 C63 1.265(6) . ?
O62 C63 1.254(6) . ?
C63 C64 1.507(7) . ?
Cl1 O3P 1.368(7) . ?
Cl1 O2P 1.382(5) . ?
Cl1 O4P 1.393(6) . ?
Cl1 O1P 1.419(5) . ?

loop_
_geom_hbond_atom_site_label_D
_geom_hbond_atom_site_label_H
_geom_hbond_atom_site_label_A
_geom_hbond_distance_DH
_geom_hbond_distance_HA
_geom_hbond_distance_DA
_geom_hbond_angle_DHA
_geom_hbond_site_symmetry_A
_geom_hbond_publ_flag
N46 H46 O4P 0.92 2.40 3.154(8) 138.2 . y
